data_2231065
loop_
_publ_author_name
'Shakuntala, K.'
'Foro, Sabine'
'Gowda, B. Thimme'

_publ_section_title
;
 4-Chloro-<i>N</i>-(3,5-dimethylphenyl)benzenesulfonamide
;
_journal_coeditor_code DS2123
_journal_issue 8
_journal_name_full 'Acta Crystallographica Section E'
_journal_page_first o2102
_journal_paper_doi 10.1107/S1600536811028819
_journal_volume 67
_journal_year 2011
_chemical_formula_iupac 'C14 H14 Cl N O2 S'
_chemical_formula_moiety 'C14 H14 Cl N O2 S'
_chemical_formula_sum 'C14 H14 Cl N O2 S'
_chemical_formula_weight 295.77
_chemical_name_systematic
;
4-Chloro-<i>N</i>-(3,5-dimethylphenyl)benzenesulfonamide
;
_space_group_IT_number 61
_symmetry_cell_setting orthorhombic
_symmetry_space_group_name_Hall '-P 2ac 2ab'
_symmetry_space_group_name_H-M 'P b c a'
_atom_sites_solution_hydrogens geom
_atom_sites_solution_primary direct
_atom_sites_solution_secondary difmap
_audit_creation_method SHELXL-97
_cell_angle_alpha 90.00
_cell_angle_beta 90.00
_cell_angle_gamma 90.00
_cell_formula_units_Z 16
_cell_length_a 21.990(2)
_cell_length_b 10.0470(8)
_cell_length_c 26.408(2)
_cell_measurement_reflns_used 2329
_cell_measurement_temperature 293(2)
_cell_measurement_theta_max 27.83
_cell_measurement_theta_min 2.54
_cell_volume 5834.4(8)
_computing_cell_refinement
;
CrysAlis RED (Oxford Diffraction, 2009)
;
_computing_data_collection
;
CrysAlis CCD (Oxford Diffraction, 2009)
;
_computing_data_reduction
;
CrysAlis RED (Oxford Diffraction, 2009)
;
_computing_molecular_graphics 'PLATON (Spek, 2009)'
_computing_publication_material 'SHELXL97 (Sheldrick, 2008)'
_computing_structure_refinement 'SHELXL97 (Sheldrick, 2008)'
_computing_structure_solution 'SHELXS97 (Sheldrick, 2008)'
_diffrn_ambient_temperature 293(2)
_diffrn_measured_fraction_theta_full 0.998
_diffrn_measured_fraction_theta_max 0.998
_diffrn_measurement_device_type
;
Oxford Diffraction Xcalibur diffractometer
with Sapphire CCD detector
;
_diffrn_measurement_method
;
Rotation method data acquisition using omega scans.
;
_diffrn_radiation_monochromator graphite
_diffrn_radiation_source 'fine-focus sealed tube'
_diffrn_radiation_type MoK\a
_diffrn_radiation_wavelength 0.71073
_diffrn_reflns_av_R_equivalents 0.1062
_diffrn_reflns_av_sigmaI/netI 0.0906
_diffrn_reflns_limit_h_max 26
_diffrn_reflns_limit_h_min -26
_diffrn_reflns_limit_k_max 12
_diffrn_reflns_limit_k_min -9
_diffrn_reflns_limit_l_max 31
_diffrn_reflns_limit_l_min -25
_diffrn_reflns_number 21403
_diffrn_reflns_theta_full 25.35
_diffrn_reflns_theta_max 25.35
_diffrn_reflns_theta_min 2.71
_diffrn_standards_decay_% 0
_exptl_absorpt_coefficient_mu 0.402
_exptl_absorpt_correction_T_max 0.9763
_exptl_absorpt_correction_T_min 0.8559
_exptl_absorpt_correction_type multi-scan
_exptl_absorpt_process_details
;
(CrysAlis RED; Oxford Diffraction, 2009)
;
_exptl_crystal_colour colourless
_exptl_crystal_density_diffrn 1.347
_exptl_crystal_density_method 'not measured'
_exptl_crystal_description prism
_exptl_crystal_F_000 2464
_exptl_crystal_size_max 0.40
_exptl_crystal_size_mid 0.20
_exptl_crystal_size_min 0.06
_refine_diff_density_max 1.064
_refine_diff_density_min -0.408
_refine_ls_extinction_method none
_refine_ls_goodness_of_fit_ref 1.073
_refine_ls_hydrogen_treatment constr
_refine_ls_matrix_type full
_refine_ls_number_parameters 347
_refine_ls_number_reflns 5320
_refine_ls_number_restraints 1
_refine_ls_restrained_S_all 1.073
_refine_ls_R_factor_all 0.2105
_refine_ls_R_factor_gt 0.1281
_refine_ls_shift/su_max 0.003
_refine_ls_shift/su_mean 0.000
_refine_ls_structure_factor_coef Fsqd
_refine_ls_weighting_details 'calc w=1/[\s^2^(Fo^2^)+(0.1148P)^2^+41.4199P] where P=(Fo^2^+2Fc^2^)/3'
_refine_ls_weighting_scheme calc
_refine_ls_wR_factor_gt 0.3020
_refine_ls_wR_factor_ref 0.3447
_reflns_number_gt 2694
_reflns_number_total 5320
_reflns_threshold_expression >2sigma(I)
_cod_data_source_file ds2123.cif
_cod_data_source_block I
_cod_database_code 2231065
_cod_database_fobs_code 2231065

loop_
_symmetry_equiv_pos_as_xyz
'x, y, z'
'-x+1/2, -y, z+1/2'
'x+1/2, -y+1/2, -z'
'-x, y+1/2, -z+1/2'
'-x, -y, -z'
'x-1/2, y, -z-1/2'
'-x-1/2, y-1/2, z'
'x, -y-1/2, z-1/2'

loop_
_atom_site_type_symbol
_atom_site_label
_atom_site_fract_x
_atom_site_fract_y
_atom_site_fract_z
_atom_site_U_iso_or_equiv
_atom_site_adp_type
_atom_site_calc_flag
_atom_site_refinement_flags
_atom_site_occupancy
_atom_site_symmetry_multiplicity
Cl Cl1 0.00034(14) 0.0421(4) 0.59314(17) 0.1103(14) Uani d . 1 1
S S1 0.26317(10) 0.0246(2) 0.50757(9) 0.0454(6) Uani d . 1 1
O O1 0.3036(3) 0.0914(6) 0.5418(2) 0.0544(17) Uani d . 1 1
O O2 0.2769(3) -0.1061(6) 0.4911(3) 0.0547(17) Uani d . 1 1
N N1 0.2594(3) 0.1192(7) 0.4583(3) 0.0456(18) Uani d . 1 1
H H1A 0.2778 0.1947 0.4587 0.055 Uiso calc R 1 1
C C1 0.1902(4) 0.0237(9) 0.5340(3) 0.047(2) Uani d . 1 1
C C2 0.1472(5) -0.0646(11) 0.5157(5) 0.070(3) Uani d . 1 1
H H2 0.1570 -0.1267 0.4910 0.084 Uiso calc R 1 1
C C3 0.0889(5) -0.0574(12) 0.5355(5) 0.082(4) Uani d . 1 1
H H3 0.0593 -0.1163 0.5242 0.098 Uiso calc R 1 1
C C4 0.0746(5) 0.0348(11) 0.5713(5) 0.065(3) Uani d . 1 1
C C5 0.1174(5) 0.1204(11) 0.5888(4) 0.069(3) Uani d . 1 1
H H5 0.1075 0.1818 0.6138 0.083 Uiso calc R 1 1
C C6 0.1749(4) 0.1166(10) 0.5699(4) 0.056(3) Uani d . 1 1
H H6 0.2039 0.1770 0.5814 0.068 Uiso calc R 1 1
C C7 0.2264(3) 0.0807(8) 0.4140(3) 0.037(2) Uani d . 1 1
C C8 0.1732(4) 0.1481(9) 0.4019(3) 0.044(2) Uani d . 1 1
H H8 0.1583 0.2126 0.4239 0.053 Uiso calc R 1 1
C C9 0.1421(4) 0.1212(10) 0.3577(4) 0.049(2) Uani d . 1 1
C C10 0.1645(4) 0.0205(10) 0.3270(4) 0.054(2) Uani d . 1 1
H H10 0.1435 -0.0003 0.2974 0.065 Uiso calc R 1 1
C C11 0.2166(5) -0.0504(10) 0.3383(4) 0.057(3) Uani d . 1 1
C C12 0.2471(4) -0.0189(9) 0.3823(3) 0.049(2) Uani d . 1 1
H H12 0.2822 -0.0655 0.3907 0.058 Uiso calc R 1 1
C C13 0.0873(4) 0.2025(12) 0.3421(4) 0.074(3) Uani d . 1 1
H H13A 0.0989 0.2941 0.3383 0.088 Uiso calc R 1 1
H H13B 0.0563 0.1954 0.3676 0.088 Uiso calc R 1 1
H H13C 0.0717 0.1697 0.3105 0.088 Uiso calc R 1 1
C C14 0.2416(5) -0.1558(11) 0.3035(4) 0.070(3) Uani d . 1 1
H H14A 0.2404 -0.1242 0.2693 0.084 Uiso calc R 1 1
H H14B 0.2174 -0.2350 0.3064 0.084 Uiso calc R 1 1
H H14C 0.2828 -0.1754 0.3128 0.084 Uiso calc R 1 1
Cl Cl2 0.09120(19) 0.4163(3) 0.22721(16) 0.1050(13) Uani d . 1 1
S S2 0.13516(12) 1.0127(3) 0.17349(10) 0.0600(8) Uani d . 1 1
O O3 0.1989(3) 1.0367(8) 0.1698(3) 0.085(2) Uani d . 1 1
O O4 0.0976(4) 1.0924(8) 0.2066(3) 0.081(2) Uani d . 1 1
N N2 0.1092(3) 1.0317(8) 0.1159(3) 0.0504(19) Uani d . 1 1
H H2A 0.1342 1.0514 0.0920 0.061 Uiso calc R 1 1
C C15 0.1242(4) 0.8416(10) 0.1887(3) 0.048(2) Uani d . 1 1
C C16 0.1665(5) 0.7509(12) 0.1776(4) 0.065(3) Uani d . 1 1
H H16 0.2030 0.7759 0.1625 0.078 Uiso calc R 1 1
C C17 0.1549(5) 0.6177(11) 0.1893(4) 0.069(3) Uani d . 1 1
H H17 0.1832 0.5524 0.1809 0.083 Uiso calc R 1 1
C C18 0.1036(5) 0.5848(11) 0.2123(4) 0.062(3) Uani d . 1 1
C C19 0.0606(5) 0.6750(12) 0.2248(4) 0.071(3) Uani d U 1 1
H H19 0.0243 0.6488 0.2398 0.085 Uiso calc R 1 1
C C20 0.0720(4) 0.8036(11) 0.2150(4) 0.058(3) Uani d U 1 1
H H20 0.0447 0.8683 0.2258 0.070 Uiso calc R 1 1
C C21 0.0456(4) 1.0162(9) 0.1041(3) 0.042(2) Uani d . 1 1
C C22 0.0300(4) 0.9218(9) 0.0686(3) 0.044(2) Uani d . 1 1
H H22 0.0596 0.8654 0.0556 0.053 Uiso calc R 1 1
C C23 -0.0305(4) 0.9104(9) 0.0518(3) 0.046(2) Uani d . 1 1
C C24 -0.0726(4) 0.9957(9) 0.0725(4) 0.052(2) Uani d . 1 1
H H24 -0.1127 0.9909 0.0615 0.063 Uiso calc R 1 1
C C25 -0.0572(4) 1.0907(9) 0.1101(4) 0.050(2) Uani d . 1 1
C C26 0.0030(4) 1.0975(9) 0.1251(3) 0.044(2) Uani d . 1 1
H H26 0.0144 1.1584 0.1498 0.053 Uiso calc R 1 1
C C27 -0.0480(4) 0.8106(10) 0.0130(4) 0.057(3) Uani d . 1 1
H H27A -0.0597 0.7292 0.0293 0.068 Uiso calc R 1 1
H H27B -0.0141 0.7940 -0.0090 0.068 Uiso calc R 1 1
H H27C -0.0815 0.8440 -0.0066 0.068 Uiso calc R 1 1
C C28 -0.1049(5) 1.1804(13) 0.1316(5) 0.086(4) Uani d . 1 1
H H28A -0.1370 1.1277 0.1459 0.104 Uiso calc R 1 1
H H28B -0.1210 1.2359 0.1052 0.104 Uiso calc R 1 1
H H28C -0.0872 1.2352 0.1575 0.104 Uiso calc R 1 1

loop_
_atom_site_aniso_label
_atom_site_aniso_U_11
_atom_site_aniso_U_22
_atom_site_aniso_U_33
_atom_site_aniso_U_12
_atom_site_aniso_U_13
_atom_site_aniso_U_23
Cl1 0.0679(19) 0.107(3) 0.156(4) -0.008(2) 0.046(2) 0.006(3)
S1 0.0432(12) 0.0429(13) 0.0501(13) 0.0036(10) -0.0105(10) -0.0032(11)
O1 0.046(4) 0.060(4) 0.057(4) 0.001(3) -0.022(3) -0.009(3)
O2 0.065(4) 0.039(4) 0.061(4) 0.008(3) -0.010(3) -0.001(3)
N1 0.047(4) 0.053(5) 0.037(4) -0.011(3) -0.007(3) -0.006(4)
C1 0.049(5) 0.041(5) 0.051(5) -0.003(4) -0.013(4) 0.000(5)
C2 0.053(6) 0.066(7) 0.091(8) -0.006(5) -0.001(6) -0.022(6)
C3 0.058(7) 0.069(8) 0.119(11) -0.021(6) -0.001(7) -0.015(8)
C4 0.059(6) 0.046(6) 0.091(8) 0.005(5) 0.013(6) 0.011(6)
C5 0.076(8) 0.064(7) 0.067(7) -0.007(6) 0.013(6) -0.013(6)
C6 0.054(6) 0.067(7) 0.048(6) -0.004(5) 0.002(5) -0.005(5)
C7 0.031(4) 0.036(5) 0.044(5) -0.004(4) -0.008(4) 0.005(4)
C8 0.043(5) 0.046(5) 0.043(5) 0.001(4) -0.004(4) -0.005(4)
C9 0.038(5) 0.063(6) 0.046(5) 0.002(4) 0.000(4) 0.006(5)
C10 0.053(6) 0.065(7) 0.044(5) -0.002(5) -0.014(4) 0.004(5)
C11 0.066(6) 0.061(6) 0.045(6) -0.003(5) 0.000(5) -0.006(5)
C12 0.049(5) 0.053(6) 0.044(5) 0.008(5) -0.006(4) 0.004(5)
C13 0.049(6) 0.094(9) 0.079(8) 0.009(6) -0.012(5) 0.016(7)
C14 0.080(7) 0.075(8) 0.054(6) 0.009(6) -0.010(6) -0.021(6)
Cl2 0.124(3) 0.075(2) 0.116(3) -0.007(2) -0.004(2) 0.035(2)
S2 0.0554(15) 0.0633(17) 0.0614(16) -0.0026(13) -0.0178(13) -0.0092(14)
O3 0.048(4) 0.096(6) 0.111(6) -0.020(4) -0.028(4) 0.009(5)
O4 0.103(6) 0.087(6) 0.052(4) 0.022(5) -0.020(4) -0.028(4)
N2 0.038(4) 0.068(5) 0.046(4) -0.007(4) -0.002(3) 0.007(4)
C15 0.049(5) 0.053(6) 0.041(5) 0.004(5) -0.019(4) 0.002(5)
C16 0.061(6) 0.072(8) 0.063(7) -0.004(6) -0.001(5) -0.012(6)
C17 0.075(8) 0.063(7) 0.070(8) 0.021(6) 0.010(6) -0.004(6)
C18 0.069(7) 0.069(7) 0.049(6) 0.004(6) 0.001(5) 0.008(5)
C19 0.058(6) 0.079(6) 0.074(8) -0.003(6) 0.003(6) 0.017(7)
C20 0.051(6) 0.066(5) 0.059(6) 0.005(5) 0.010(5) -0.012(5)
C21 0.041(5) 0.042(5) 0.044(5) -0.002(4) 0.004(4) 0.007(4)
C22 0.044(5) 0.046(5) 0.043(5) 0.005(4) 0.005(4) 0.004(4)
C23 0.037(5) 0.052(6) 0.048(5) 0.000(4) 0.001(4) 0.002(5)
C24 0.042(5) 0.057(6) 0.057(6) 0.000(4) -0.002(4) 0.004(5)
C25 0.042(5) 0.058(6) 0.050(6) 0.010(4) 0.009(4) -0.005(5)
C26 0.045(5) 0.046(6) 0.042(5) 0.000(4) 0.003(4) -0.009(4)
C27 0.054(6) 0.058(6) 0.058(6) 0.002(5) -0.008(5) -0.005(5)
C28 0.065(7) 0.093(9) 0.102(10) 0.019(7) -0.003(7) -0.021(8)

loop_
_atom_type_symbol
_atom_type_description
_atom_type_scat_dispersion_real
_atom_type_scat_dispersion_imag
_atom_type_scat_source
C C 0.0033 0.0016 'International Tables Vol C Tables 4.2.6.8 and 6.1.1.4'
H H 0.0000 0.0000 'International Tables Vol C Tables 4.2.6.8 and 6.1.1.4'
Cl Cl 0.1484 0.1585 'International Tables Vol C Tables 4.2.6.8 and 6.1.1.4'
N N 0.0061 0.0033 'International Tables Vol C Tables 4.2.6.8 and 6.1.1.4'
O O 0.0106 0.0060 'International Tables Vol C Tables 4.2.6.8 and 6.1.1.4'
S S 0.1246 0.1234 'International Tables Vol C Tables 4.2.6.8 and 6.1.1.4'

loop_
_geom_angle_atom_site_label_1
_geom_angle_atom_site_label_2
_geom_angle_atom_site_label_3
_geom_angle
O2 S1 O1 119.7(4)
O2 S1 N1 108.0(4)
O1 S1 N1 105.4(4)
O2 S1 C1 108.2(4)
O1 S1 C1 108.6(4)
N1 S1 C1 106.1(4)
C7 N1 S1 121.8(6)
C7 N1 H1A 119.1
S1 N1 H1A 119.1
C6 C1 C2 120.6(9)
C6 C1 S1 119.7(7)
C2 C1 S1 119.5(8)
C3 C2 C1 117.9(10)
C3 C2 H2 121.1
C1 C2 H2 121.1
C4 C3 C2 120.8(10)
C4 C3 H3 119.6
C2 C3 H3 119.6
C5 C4 C3 120.4(10)
C5 C4 Cl1 121.0(9)
C3 C4 Cl1 118.6(9)
C4 C5 C6 120.3(11)
C4 C5 H5 119.9
C6 C5 H5 119.9
C5 C6 C1 119.9(10)
C5 C6 H6 120.0
C1 C6 H6 120.0
C12 C7 C8 119.3(8)
C12 C7 N1 121.7(7)
C8 C7 N1 119.0(8)
C9 C8 C7 121.2(8)
C9 C8 H8 119.4
C7 C8 H8 119.4
C8 C9 C10 117.4(8)
C8 C9 C13 121.3(9)
C10 C9 C13 121.2(9)
C11 C10 C9 122.9(9)
C11 C10 H10 118.5
C9 C10 H10 118.5
C12 C11 C10 117.9(9)
C12 C11 C14 119.9(9)
C10 C11 C14 122.2(9)
C11 C12 C7 121.2(9)
C11 C12 H12 119.4
C7 C12 H12 119.4
C9 C13 H13A 109.5
C9 C13 H13B 109.5
H13A C13 H13B 109.5
C9 C13 H13C 109.5
H13A C13 H13C 109.5
H13B C13 H13C 109.5
C11 C14 H14A 109.5
C11 C14 H14B 109.5
H14A C14 H14B 109.5
C11 C14 H14C 109.5
H14A C14 H14C 109.5
H14B C14 H14C 109.5
O3 S2 O4 120.6(5)
O3 S2 N2 105.0(5)
O4 S2 N2 107.4(4)
O3 S2 C15 108.2(5)
O4 S2 C15 108.7(5)
N2 S2 C15 106.0(4)
C21 N2 S2 121.8(6)
C21 N2 H2A 119.1
S2 N2 H2A 119.1
C16 C15 C20 119.8(10)
C16 C15 S2 120.9(8)
C20 C15 S2 119.2(8)
C15 C16 C17 118.6(10)
C15 C16 H16 120.7
C17 C16 H16 120.7
C18 C17 C16 119.7(10)
C18 C17 H17 120.1
C16 C17 H17 120.1
C17 C18 C19 122.8(11)
C17 C18 Cl2 118.4(9)
C19 C18 Cl2 118.7(9)
C20 C19 C18 117.8(11)
C20 C19 H19 121.1
C18 C19 H19 121.1
C19 C20 C15 120.9(10)
C19 C20 H20 119.5
C15 C20 H20 119.5
C26 C21 C22 121.3(8)
C26 C21 N2 121.0(8)
C22 C21 N2 117.6(8)
C21 C22 C23 120.4(8)
C21 C22 H22 119.8
C23 C22 H22 119.8
C24 C23 C22 117.3(9)
C24 C23 C27 121.5(8)
C22 C23 C27 121.2(8)
C23 C24 C25 122.6(8)
C23 C24 H24 118.7
C25 C24 H24 118.7
C26 C25 C24 117.5(8)
C26 C25 C28 122.2(9)
C24 C25 C28 120.3(9)
C21 C26 C25 120.8(8)
C21 C26 H26 119.6
C25 C26 H26 119.6
C23 C27 H27A 109.5
C23 C27 H27B 109.5
H27A C27 H27B 109.5
C23 C27 H27C 109.5
H27A C27 H27C 109.5
H27B C27 H27C 109.5
C25 C28 H28A 109.5
C25 C28 H28B 109.5
H28A C28 H28B 109.5
C25 C28 H28C 109.5
H28A C28 H28C 109.5
H28B C28 H28C 109.5

loop_
_geom_bond_atom_site_label_1
_geom_bond_atom_site_label_2
_geom_bond_distance
Cl1 C4 1.732(10)
S1 O2 1.416(6)
S1 O1 1.434(6)
S1 N1 1.613(7)
S1 C1 1.750(9)
N1 C7 1.429(10)
N1 H1A 0.8600
C1 C6 1.374(13)
C1 C2 1.383(13)
C2 C3 1.384(14)
C2 H2 0.9300
C3 C4 1.361(16)
C3 H3 0.9300
C4 C5 1.357(15)
C5 C6 1.360(13)
C5 H5 0.9300
C6 H6 0.9300
C7 C12 1.382(12)
C7 C8 1.390(11)
C8 C9 1.380(12)
C8 H8 0.9300
C9 C10 1.387(13)
C9 C13 1.513(12)
C10 C11 1.382(13)
C10 H10 0.9300
C11 C12 1.377(12)
C11 C14 1.505(13)
C12 H12 0.9300
C13 H13A 0.9600
C13 H13B 0.9600
C13 H13C 0.9600
C14 H14A 0.9600
C14 H14B 0.9600
C14 H14C 0.9600
Cl2 C18 1.760(11)
S2 O3 1.425(7)
S2 O4 1.445(8)
S2 N2 1.636(7)
S2 C15 1.782(10)
N2 C21 1.442(10)
N2 H2A 0.8600
C15 C16 1.335(13)
C15 C20 1.394(13)
C16 C17 1.396(15)
C16 H16 0.9300
C17 C18 1.323(15)
C17 H17 0.9300
C18 C19 1.351(15)
C19 C20 1.342(14)
C19 H19 0.9300
C20 H20 0.9300
C21 C26 1.361(11)
C21 C22 1.378(12)
C22 C23 1.406(12)
C22 H22 0.9300
C23 C24 1.376(12)
C23 C27 1.485(12)
C24 C25 1.417(13)
C24 H24 0.9300
C25 C26 1.383(12)
C25 C28 1.495(13)
C26 H26 0.9300
C27 H27A 0.9600
C27 H27B 0.9600
C27 H27C 0.9600
C28 H28A 0.9600
C28 H28B 0.9600
C28 H28C 0.9600

loop_
_geom_hbond_atom_site_label_D
_geom_hbond_atom_site_label_H
_geom_hbond_atom_site_label_A
_geom_hbond_site_symmetry_A
_geom_hbond_distance_DH
_geom_hbond_distance_HA
_geom_hbond_distance_DA
_geom_hbond_angle_DHA
N1 H1A O2 7_665 0.86 2.49 3.001(9) 119.2
N2 H2A O1 2_564 0.86 2.39 3.006(9) 129.5

loop_
_geom_torsion_atom_site_label_1
_geom_torsion_atom_site_label_2
_geom_torsion_atom_site_label_3
_geom_torsion_atom_site_label_4
_geom_torsion
O2 S1 N1 C7 46.5(7)
O1 S1 N1 C7 175.5(6)
C1 S1 N1 C7 -69.4(7)
O2 S1 C1 C6 153.8(7)
O1 S1 C1 C6 22.4(9)
N1 S1 C1 C6 -90.5(8)
O2 S1 C1 C2 -30.9(9)
O1 S1 C1 C2 -162.3(8)
N1 S1 C1 C2 84.8(9)
C6 C1 C2 C3 -1.1(16)
S1 C1 C2 C3 -176.4(9)
C1 C2 C3 C4 0.8(19)
C2 C3 C4 C5 -0.9(19)
C2 C3 C4 Cl1 178.0(10)
C3 C4 C5 C6 1.3(18)
Cl1 C4 C5 C6 -177.5(9)
C4 C5 C6 C1 -1.7(17)
C2 C1 C6 C5 1.6(15)
S1 C1 C6 C5 176.9(8)
S1 N1 C7 C12 -71.4(10)
S1 N1 C7 C8 110.6(8)
C12 C7 C8 C9 -2.7(13)
N1 C7 C8 C9 175.3(8)
C7 C8 C9 C10 2.7(13)
C7 C8 C9 C13 -174.6(9)
C8 C9 C10 C11 -1.5(14)
C13 C9 C10 C11 175.9(10)
C9 C10 C11 C12 0.2(15)
C9 C10 C11 C14 -177.6(9)
C10 C11 C12 C7 -0.2(15)
C14 C11 C12 C7 177.7(9)
C8 C7 C12 C11 1.4(13)
N1 C7 C12 C11 -176.6(9)
O3 S2 N2 C21 -179.5(7)
O4 S2 N2 C21 -50.1(8)
C15 S2 N2 C21 66.0(8)
O3 S2 C15 C16 -23.8(9)
O4 S2 C15 C16 -156.4(8)
N2 S2 C15 C16 88.4(8)
O3 S2 C15 C20 152.8(8)
O4 S2 C15 C20 20.2(9)
N2 S2 C15 C20 -95.0(8)
C20 C15 C16 C17 5.0(15)
S2 C15 C16 C17 -178.4(8)
C15 C16 C17 C18 -2.1(17)
C16 C17 C18 C19 0.9(18)
C16 C17 C18 Cl2 -179.0(9)
C17 C18 C19 C20 -2.5(18)
Cl2 C18 C19 C20 177.3(9)
C18 C19 C20 C15 5.4(17)
C16 C15 C20 C19 -6.8(15)
S2 C15 C20 C19 176.5(9)
S2 N2 C21 C26 62.2(11)
S2 N2 C21 C22 -121.8(8)
C26 C21 C22 C23 2.1(13)
N2 C21 C22 C23 -173.9(8)
C21 C22 C23 C24 -0.5(13)
C21 C22 C23 C27 179.1(8)
C22 C23 C24 C25 -1.2(14)
C27 C23 C24 C25 179.2(9)
C23 C24 C25 C26 1.2(14)
C23 C24 C25 C28 -179.6(10)
C22 C21 C26 C25 -2.1(14)
N2 C21 C26 C25 173.8(8)
C24 C25 C26 C21 0.4(14)
C28 C25 C26 C21 -178.7(10)

loop_
_cod_related_entry_id
_cod_related_entry_database
_cod_related_entry_code
1 ChemSpider 671545
